data_4119683
loop_
_publ_author_name
'Ansis Maleckis'
'Jeff W. Kampf'
'Melanie S. Sanford'

_publ_section_title
;
 A Detailed Study of Acetate-Assisted C-H Activation at Palladium(IV)
 Centers
;
_journal_name_full 'Journal of the American Chemical Society'
_journal_page_first 6618
_journal_page_last 6625
_journal_paper_doi 10.1021/ja401557m
_journal_volume 135
_journal_year 2013
_chemical_formula_moiety 'C28 H22 Cl2 N3 Pd, Cl2 I'
_chemical_formula_sum 'C28 H22 Cl4 I N3 Pd'
_chemical_formula_weight 775.59
_chemical_name_systematic
;
 ?
;
_space_group_IT_number 14
_symmetry_cell_setting monoclinic
_symmetry_space_group_name_Hall '-P 2ybc'
_symmetry_space_group_name_H-M 'P 1 21/c 1'
_atom_sites_solution_hydrogens geom
_atom_sites_solution_primary direct
_atom_sites_solution_secondary difmap
_audit_creation_method SHELXL-97
_cell_angle_alpha 90.00
_cell_angle_beta 92.745(7)
_cell_angle_gamma 90.00
_cell_formula_units_Z 4
_cell_length_a 13.9340(3)
_cell_length_b 12.6639(2)
_cell_length_c 15.8661(11)
_cell_measurement_reflns_used 49398
_cell_measurement_temperature 85(2)
_cell_measurement_theta_max 68.30
_cell_measurement_theta_min 2.80
_cell_volume 2796.5(2)
_computing_cell_refinement 'CrystalClear-SM Expert 2.0 r12'
_computing_data_collection 'CrystalClear-SM Expert 2.0 r12 (Rigaku, 2011)'
_computing_data_reduction 'CrystalClear-SM Expert 2.0 r12'
_computing_molecular_graphics 'CrystalStructure 4.0'
_computing_publication_material 'CrystalStructure 4.0 (Rigaku, 2009)'
_computing_structure_refinement 'SHELXL-97 (Sheldrick, 2008)'
_computing_structure_solution 'SHELXS-97 (Sheldrick, 2008)'
_diffrn_ambient_temperature 85(2)
_diffrn_detector_area_resol_mean 29.257
_diffrn_measured_fraction_theta_full 0.999
_diffrn_measured_fraction_theta_max 0.999
_diffrn_measurement_device_type 'Rigaku Saturn944+ CCD'
_diffrn_measurement_method \w
_diffrn_radiation_monochromator graphite
_diffrn_radiation_source 'micro-focus rotating anode'
_diffrn_radiation_type CuK\a
_diffrn_radiation_wavelength 1.54178
_diffrn_reflns_av_R_equivalents 0.0543
_diffrn_reflns_av_sigmaI/netI 0.0239
_diffrn_reflns_limit_h_max 16
_diffrn_reflns_limit_h_min -16
_diffrn_reflns_limit_k_max 15
_diffrn_reflns_limit_k_min -15
_diffrn_reflns_limit_l_max 19
_diffrn_reflns_limit_l_min -19
_diffrn_reflns_number 67413
_diffrn_reflns_theta_full 68.24
_diffrn_reflns_theta_max 68.24
_diffrn_reflns_theta_min 3.18
_exptl_absorpt_coefficient_mu 17.724
_exptl_absorpt_correction_T_max 0.4161
_exptl_absorpt_correction_T_min 0.3313
_exptl_absorpt_correction_type multi-scan
_exptl_absorpt_process_details 'Jacobson, R. (1998) Private communication'
_exptl_crystal_colour orange
_exptl_crystal_density_diffrn 1.842
_exptl_crystal_description block
_exptl_crystal_F_000 1512
_exptl_crystal_size_max 0.08
_exptl_crystal_size_mid 0.06
_exptl_crystal_size_min 0.06
_refine_diff_density_max 1.280
_refine_diff_density_min -0.901
_refine_diff_density_rms 0.098
_refine_ls_extinction_method none
_refine_ls_goodness_of_fit_ref 1.105
_refine_ls_hydrogen_treatment constr
_refine_ls_matrix_type full
_refine_ls_number_parameters 334
_refine_ls_number_reflns 5115
_refine_ls_number_restraints 0
_refine_ls_restrained_S_all 1.105
_refine_ls_R_factor_all 0.0257
_refine_ls_R_factor_gt 0.0253
_refine_ls_shift/su_max 0.001
_refine_ls_shift/su_mean 0.000
_refine_ls_structure_factor_coef Fsqd
_refine_ls_weighting_details 'calc w=1/[\s^2^(Fo^2^)+(0.0165P)^2^+8.6936P] where P=(Fo^2^+2Fc^2^)/3'
_refine_ls_weighting_scheme calc
_refine_ls_wR_factor_gt 0.0592
_refine_ls_wR_factor_ref 0.0603
_reflns_number_gt 5056
_reflns_number_total 5115
_reflns_threshold_expression >2sigma(I)
_cod_data_source_file ja401557m_si_001_4.cif
_cod_data_source_block COMPLEX8
_cod_original_sg_symbol_H-M 'P 21/c'
_cod_database_code 4119683

loop_
_symmetry_equiv_pos_as_xyz
'x, y, z'
'-x, y+1/2, -z+1/2'
'-x, -y, -z'
'x, -y-1/2, z-1/2'

loop_
_atom_site_label
_atom_site_type_symbol
_atom_site_fract_x
_atom_site_fract_y
_atom_site_fract_z
_atom_site_U_iso_or_equiv
_atom_site_adp_type
_atom_site_occupancy
_atom_site_symmetry_multiplicity
_atom_site_calc_flag
_atom_site_refinement_flags
I1 I 0.548453(14) 0.686909(16) 0.110704(12) 0.01755(7) Uani 1 1 d .
Pd1 Pd 0.100402(15) 0.573677(17) 0.308239(12) 0.00930(6) Uani 1 1 d .
Cl1 Cl 0.00093(5) 0.43607(6) 0.33907(4) 0.01559(15) Uani 1 1 d .
Cl2 Cl 0.02837(5) 0.67710(6) 0.40537(5) 0.01857(16) Uani 1 1 d .
Cl3 Cl 0.58273(6) 0.61181(6) 0.26215(5) 0.02049(16) Uani 1 1 d .
Cl4 Cl 0.51090(6) 0.75986(7) -0.03368(5) 0.02582(18) Uani 1 1 d .
C1 C 0.1754(2) 0.4960(3) 0.48659(19) 0.0177(7) Uani 1 1 d .
H1A H 0.1090 0.4949 0.4978 0.021 Uiso 1 1 calc R
C2 C 0.2419(3) 0.4688(3) 0.5497(2) 0.0207(7) Uani 1 1 d .
H2A H 0.2219 0.4505 0.6042 0.025 Uiso 1 1 calc R
C3 C 0.3385(2) 0.4685(3) 0.5328(2) 0.0214(7) Uani 1 1 d .
H3A H 0.3856 0.4497 0.5755 0.026 Uiso 1 1 calc R
C4 C 0.3658(2) 0.4960(3) 0.4525(2) 0.0179(7) Uani 1 1 d .
H4A H 0.4316 0.4954 0.4391 0.022 Uiso 1 1 calc R
C5 C 0.2952(2) 0.5243(2) 0.39256(18) 0.0120(6) Uani 1 1 d .
C6 C 0.3184(2) 0.5585(2) 0.30345(18) 0.0116(6) Uani 1 1 d .
H6A H 0.3897 0.5548 0.2991 0.014 Uiso 1 1 calc R
C7 C 0.2881(2) 0.6721(2) 0.28974(18) 0.0118(6) Uani 1 1 d .
C8 C 0.3558(2) 0.7513(3) 0.28223(19) 0.0162(6) Uani 1 1 d .
H8A H 0.4222 0.7344 0.2814 0.019 Uiso 1 1 calc R
C9 C 0.3255(3) 0.8558(3) 0.2760(2) 0.0225(7) Uani 1 1 d .
H9A H 0.3709 0.9111 0.2707 0.027 Uiso 1 1 calc R
C10 C 0.2286(3) 0.8778(3) 0.2775(2) 0.0215(7) Uani 1 1 d .
H10A H 0.2065 0.9487 0.2742 0.026 Uiso 1 1 calc R
C11 C 0.1642(2) 0.7961(3) 0.2840(2) 0.0170(7) Uani 1 1 d .
H11A H 0.0975 0.8114 0.2848 0.020 Uiso 1 1 calc R
C12 C 0.1342(2) 0.4005(3) 0.18367(19) 0.0150(6) Uani 1 1 d .
H12A H 0.0661 0.3958 0.1796 0.018 Uiso 1 1 calc R
C13 C 0.1879(2) 0.3303(3) 0.13912(19) 0.0164(7) Uani 1 1 d .
H13A H 0.1569 0.2768 0.1058 0.020 Uiso 1 1 calc R
C14 C 0.2870(2) 0.3377(3) 0.1430(2) 0.0184(7) Uani 1 1 d .
H14A H 0.3250 0.2911 0.1116 0.022 Uiso 1 1 calc R
C15 C 0.3293(2) 0.4152(3) 0.1940(2) 0.0166(7) Uani 1 1 d .
H15A H 0.3972 0.4224 0.1975 0.020 Uiso 1 1 calc R
C16 C 0.2734(2) 0.4821(2) 0.23984(18) 0.0118(6) Uani 1 1 d .
C17 C 0.0026(2) 0.6239(2) 0.21280(18) 0.0119(6) Uani 1 1 d .
C18 C -0.0915(2) 0.6326(3) 0.2384(2) 0.0158(6) Uani 1 1 d .
H18A H -0.1055 0.6133 0.2944 0.019 Uiso 1 1 calc R
C19 C -0.1648(2) 0.6686(2) 0.1841(2) 0.0155(6) Uani 1 1 d .
H19A H -0.2283 0.6750 0.2029 0.019 Uiso 1 1 calc R
C20 C -0.1450(2) 0.6954(2) 0.1021(2) 0.0171(7) Uani 1 1 d .
H20A H -0.1944 0.7205 0.0640 0.020 Uiso 1 1 calc R
C21 C -0.0517(2) 0.6848(2) 0.0765(2) 0.0167(7) Uani 1 1 d .
H21A H -0.0389 0.7025 0.0200 0.020 Uiso 1 1 calc R
C22 C 0.0247(2) 0.6493(2) 0.12985(19) 0.0121(6) Uani 1 1 d .
C23 C 0.1190(2) 0.6437(2) 0.08888(18) 0.0137(6) Uani 1 1 d .
C24 C 0.1386(2) 0.5570(3) 0.0379(2) 0.0173(7) Uani 1 1 d .
H24A H 0.0936 0.5008 0.0324 0.021 Uiso 1 1 calc R
C25 C 0.2235(3) 0.5521(3) -0.0049(2) 0.0227(7) Uani 1 1 d .
H25A H 0.2370 0.4918 -0.0379 0.027 Uiso 1 1 calc R
C26 C 0.2883(2) 0.6352(3) 0.0006(2) 0.0203(7) Uani 1 1 d .
H26A H 0.3468 0.6315 -0.0277 0.024 Uiso 1 1 calc R
C27 C 0.2674(2) 0.7235(3) 0.0476(2) 0.0185(7) Uani 1 1 d .
H27A H 0.3109 0.7813 0.0502 0.022 Uiso 1 1 calc R
C28 C 0.1834(2) 0.7283(3) 0.09095(19) 0.0158(6) Uani 1 1 d .
H28A H 0.1694 0.7898 0.1224 0.019 Uiso 1 1 calc R
N1 N 0.20199(18) 0.5238(2) 0.40961(15) 0.0128(5) Uani 1 1 d .
N2 N 0.19364(18) 0.6950(2) 0.28942(15) 0.0121(5) Uani 1 1 d .
N3 N 0.17632(18) 0.4753(2) 0.23268(15) 0.0111(5) Uani 1 1 d .

loop_
_atom_site_aniso_label
_atom_site_aniso_U_11
_atom_site_aniso_U_22
_atom_site_aniso_U_33
_atom_site_aniso_U_23
_atom_site_aniso_U_13
_atom_site_aniso_U_12
I1 0.01111(11) 0.02610(12) 0.01541(11) 0.00165(8) 0.00014(8) 0.00111(8)
Pd1 0.00471(11) 0.01549(11) 0.00771(11) 0.00028(8) 0.00026(8) 0.00098(8)
Cl1 0.0102(3) 0.0220(4) 0.0148(3) 0.0021(3) 0.0029(3) -0.0043(3)
Cl2 0.0121(4) 0.0299(4) 0.0136(3) -0.0067(3) 0.0008(3) 0.0067(3)
Cl3 0.0194(4) 0.0249(4) 0.0170(4) 0.0026(3) -0.0007(3) 0.0066(3)
Cl4 0.0168(4) 0.0423(5) 0.0184(4) 0.0089(3) 0.0007(3) -0.0023(3)
C1 0.0149(17) 0.0256(17) 0.0127(15) 0.0037(13) 0.0030(12) -0.0027(13)
C2 0.0248(19) 0.0263(18) 0.0111(15) 0.0069(13) 0.0004(13) -0.0006(14)
C3 0.0184(18) 0.0292(19) 0.0158(16) 0.0057(14) -0.0075(13) 0.0022(14)
C4 0.0154(17) 0.0210(17) 0.0171(16) 0.0009(13) -0.0026(13) 0.0007(13)
C5 0.0104(15) 0.0130(14) 0.0125(14) 0.0012(11) -0.0002(12) -0.0002(11)
C6 0.0047(14) 0.0176(15) 0.0123(14) 0.0019(12) -0.0018(11) -0.0011(11)
C7 0.0119(15) 0.0173(15) 0.0059(13) 0.0011(11) -0.0027(11) -0.0006(12)
C8 0.0128(16) 0.0214(16) 0.0144(15) 0.0010(12) -0.0014(12) -0.0049(13)
C9 0.029(2) 0.0207(17) 0.0171(16) 0.0006(13) -0.0054(14) -0.0089(15)
C10 0.0275(19) 0.0165(16) 0.0197(16) 0.0028(13) -0.0073(14) 0.0022(14)
C11 0.0174(17) 0.0180(16) 0.0150(15) 0.0014(12) -0.0042(13) 0.0067(13)
C12 0.0136(16) 0.0200(16) 0.0116(14) 0.0026(12) 0.0015(12) -0.0016(13)
C13 0.0197(17) 0.0172(15) 0.0121(15) -0.0023(12) 0.0000(13) -0.0026(13)
C14 0.0197(18) 0.0175(16) 0.0186(16) -0.0027(13) 0.0065(13) 0.0053(13)
C15 0.0115(16) 0.0218(16) 0.0168(15) 0.0007(13) 0.0035(12) 0.0041(13)
C16 0.0102(15) 0.0145(15) 0.0108(14) 0.0021(11) 0.0031(11) -0.0008(12)
C17 0.0088(15) 0.0144(15) 0.0120(14) -0.0001(11) -0.0031(11) -0.0005(11)
C18 0.0131(16) 0.0199(16) 0.0143(15) -0.0011(12) 0.0005(12) 0.0012(13)
C19 0.0062(15) 0.0187(16) 0.0213(16) -0.0029(13) -0.0031(12) 0.0004(12)
C20 0.0124(16) 0.0174(16) 0.0206(16) 0.0042(12) -0.0074(13) -0.0009(12)
C21 0.0152(17) 0.0206(16) 0.0139(15) 0.0045(12) -0.0030(13) -0.0032(13)
C22 0.0098(15) 0.0123(14) 0.0141(14) -0.0005(11) -0.0012(12) -0.0025(12)
C23 0.0133(16) 0.0171(15) 0.0105(14) 0.0028(12) -0.0018(12) -0.0004(12)
C24 0.0190(17) 0.0179(16) 0.0151(15) 0.0003(12) 0.0012(13) -0.0051(13)
C25 0.0240(19) 0.0261(18) 0.0184(16) -0.0035(14) 0.0056(14) -0.0027(15)
C26 0.0153(17) 0.0315(19) 0.0147(15) 0.0015(14) 0.0064(13) -0.0038(14)
C27 0.0130(16) 0.0271(18) 0.0151(15) 0.0027(13) -0.0015(12) -0.0061(13)
C28 0.0141(16) 0.0206(16) 0.0128(14) 0.0007(12) -0.0001(12) -0.0035(13)
N1 0.0083(13) 0.0198(13) 0.0100(12) -0.0001(10) -0.0016(10) 0.0001(10)
N2 0.0099(13) 0.0168(13) 0.0093(12) 0.0014(10) -0.0019(10) 0.0036(10)
N3 0.0098(13) 0.0135(12) 0.0101(12) 0.0033(10) 0.0008(10) 0.0002(10)

loop_
_atom_type_symbol
_atom_type_description
_atom_type_scat_dispersion_real
_atom_type_scat_dispersion_imag
_atom_type_scat_source
C C 0.0181 0.0091 'International Tables Vol C Tables 4.2.6.8 and 6.1.1.4'
H H 0.0000 0.0000 'International Tables Vol C Tables 4.2.6.8 and 6.1.1.4'
N N 0.0311 0.0180 'International Tables Vol C Tables 4.2.6.8 and 6.1.1.4'
Cl Cl 0.3639 0.7018 'International Tables Vol C Tables 4.2.6.8 and 6.1.1.4'
Pd Pd 0.1215 3.9337 'International Tables Vol C Tables 4.2.6.8 and 6.1.1.4'
I I -0.3257 6.8362 'International Tables Vol C Tables 4.2.6.8 and 6.1.1.4'

loop_
_geom_angle_atom_site_label_1
_geom_angle_atom_site_label_2
_geom_angle_atom_site_label_3
_geom_angle
Cl4 I1 Cl3 178.44(3)
N2 Pd1 N3 91.26(10)
N2 Pd1 C17 93.58(11)
N3 Pd1 C17 95.61(11)
N2 Pd1 N1 86.02(10)
N3 Pd1 N1 85.46(10)
C17 Pd1 N1 178.87(11)
N2 Pd1 Cl2 88.32(7)
N3 Pd1 Cl2 173.12(7)
C17 Pd1 Cl2 91.27(8)
N1 Pd1 Cl2 87.66(7)
N2 Pd1 Cl1 175.80(7)
N3 Pd1 Cl1 89.82(7)
C17 Pd1 Cl1 90.35(8)
N1 Pd1 Cl1 90.02(7)
Cl2 Pd1 Cl1 90.12(3)
N1 C1 C2 121.6(3)
C1 C2 C3 119.1(3)
C2 C3 C4 119.2(3)
C5 C4 C3 118.5(3)
N1 C5 C4 121.7(3)
N1 C5 C6 116.0(3)
C4 C5 C6 122.3(3)
C7 C6 C16 114.1(2)
C7 C6 C5 109.4(2)
C16 C6 C5 109.7(2)
N2 C7 C8 120.9(3)
N2 C7 C6 118.1(3)
C8 C7 C6 121.0(3)
C7 C8 C9 119.3(3)
C10 C9 C8 119.0(3)
C11 C10 C9 119.4(3)
N2 C11 C10 121.5(3)
N3 C12 C13 121.2(3)
C12 C13 C14 119.9(3)
C13 C14 C15 118.1(3)
C16 C15 C14 120.5(3)
N3 C16 C15 120.2(3)
N3 C16 C6 118.5(3)
C15 C16 C6 121.2(3)
C18 C17 C22 120.4(3)
C18 C17 Pd1 113.7(2)
C22 C17 Pd1 125.8(2)
C19 C18 C17 121.4(3)
C18 C19 C20 119.4(3)
C19 C20 C21 118.9(3)
C20 C21 C22 123.4(3)
C21 C22 C17 116.4(3)
C21 C22 C23 114.3(3)
C17 C22 C23 129.3(3)
C28 C23 C24 118.2(3)
C28 C23 C22 122.0(3)
C24 C23 C22 119.3(3)
C25 C24 C23 120.7(3)
C26 C25 C24 120.0(3)
C27 C26 C25 119.6(3)
C26 C27 C28 120.5(3)
C27 C28 C23 120.7(3)
C5 N1 C1 119.9(3)
C5 N1 Pd1 116.79(19)
C1 N1 Pd1 123.3(2)
C11 N2 C7 120.0(3)
C11 N2 Pd1 122.0(2)
C7 N2 Pd1 117.8(2)
C12 N3 C16 120.0(3)
C12 N3 Pd1 122.8(2)
C16 N3 Pd1 116.9(2)

loop_
_geom_bond_atom_site_label_1
_geom_bond_atom_site_label_2
_geom_bond_distance
I1 Cl4 2.5021(8)
I1 Cl3 2.6071(8)
Pd1 N2 2.043(3)
Pd1 N3 2.057(2)
Pd1 C17 2.087(3)
Pd1 N1 2.184(3)
Pd1 Cl2 2.2904(7)
Pd1 Cl1 2.2940(7)
C1 N1 1.341(4)
C1 C2 1.375(5)
C2 C3 1.385(5)
C3 C4 1.391(5)
C4 C5 1.382(4)
C5 N1 1.340(4)
C5 C6 1.528(4)
C6 C7 1.512(4)
C6 C16 1.513(4)
C7 N2 1.348(4)
C7 C8 1.386(4)
C8 C9 1.391(5)
C9 C10 1.381(5)
C10 C11 1.376(5)
C11 N2 1.346(4)
C12 N3 1.343(4)
C12 C13 1.379(4)
C13 C14 1.382(5)
C14 C15 1.385(5)
C15 C16 1.381(4)
C16 N3 1.355(4)
C17 C18 1.396(4)
C17 C22 1.403(4)
C18 C19 1.382(4)
C19 C20 1.386(5)
C20 C21 1.386(5)
C21 C22 1.402(4)
C22 C23 1.495(4)
C23 C28 1.397(4)
C23 C24 1.398(4)
C24 C25 1.394(5)
C25 C26 1.387(5)
C26 C27 1.382(5)
C27 C28 1.387(4)
